data_2241441
loop_
_publ_author_name
'Diop, Mouhamadou Birame'
'Diop, Libasse'
'Oliver, Allen G.'

_publ_section_title
;
 Crystal structure of dichloridobis(dimethyl
 <i>N</i>-cyanodithioiminocarbonate)cobalt(II)
;
_journal_coeditor_code WM5249
_journal_issue 1
_journal_name_full 'Acta Crystallographica Section E'
_journal_page_first 66
_journal_page_last 68
_journal_paper_doi 10.1107/S2056989015023439
_journal_volume 72
_journal_year 2016
_chemical_formula_iupac '[Co Cl2 (C4 H6 N2 S2)2]'
_chemical_formula_moiety 'C8 H12 Cl2 Co N4 S4'
_chemical_formula_sum 'C8 H12 Cl2 Co N4 S4'
_chemical_formula_weight 422.29
_chemical_name_systematic
;
Dichloridobis(dimethyl <i>N</i>-cyanodithioiminocarbonate)cobalt(II)
;
_space_group_crystal_system triclinic
_space_group_IT_number 2
_space_group_name_Hall '-P 1'
_space_group_name_H-M_alt 'P -1'
_symmetry_space_group_name_Hall '-P 1'
_symmetry_space_group_name_H-M 'P -1'
_atom_sites_solution_hydrogens geom
_atom_sites_solution_primary vecmap
_atom_sites_solution_secondary difmap
_audit_creation_method SHELXL-2014/7
_cell_angle_alpha 72.823(3)
_cell_angle_beta 87.281(4)
_cell_angle_gamma 80.072(3)
_cell_formula_units_Z 2
_cell_length_a 8.8533(10)
_cell_length_b 8.8722(10)
_cell_length_c 11.2487(14)
_cell_measurement_reflns_used 6476
_cell_measurement_temperature 120(2)
_cell_measurement_theta_max 28.40
_cell_measurement_theta_min 2.33
_cell_volume 831.51(17)
_computing_cell_refinement
;
SAINT (Bruker, 2014)
;
_computing_data_collection
;
APEX2 (Bruker, 2014)
;
_computing_data_reduction
;
SAINT (Bruker, 2014)
;
_computing_molecular_graphics
;
XP in SHELXTL (Sheldrick, 2008) and Mercury (Macrae <i>et al.</i>,
2006)
;
_computing_publication_material
;
publCIF (Westrip, 2010)
;
_computing_structure_refinement
;
SHELXL2014 (Sheldrick, 2015<i>b</i>)
;
_computing_structure_solution
;
SHELXT2014 (Sheldrick, 2015<i>a</i>)
;
_diffrn_ambient_temperature 120(2)
_diffrn_detector_area_resol_mean 8.33
_diffrn_measured_fraction_theta_full 0.998
_diffrn_measured_fraction_theta_max 0.993
_diffrn_measurement_device_type 'Bruker Kappa X8 APEXII'
_diffrn_measurement_method 'combination of \w and \f-scans '
_diffrn_radiation_monochromator graphite
_diffrn_radiation_source 'fine-focus sealed tube'
_diffrn_radiation_type MoK\a
_diffrn_radiation_wavelength 0.71073
_diffrn_reflns_av_R_equivalents 0.0275
_diffrn_reflns_limit_h_max 11
_diffrn_reflns_limit_h_min -11
_diffrn_reflns_limit_k_max 11
_diffrn_reflns_limit_k_min -11
_diffrn_reflns_limit_l_max 7
_diffrn_reflns_limit_l_min -14
_diffrn_reflns_number 12851
_diffrn_reflns_theta_full 25.242
_diffrn_reflns_theta_max 28.397
_diffrn_reflns_theta_min 1.895
_exptl_absorpt_coefficient_mu 1.845
_exptl_absorpt_correction_T_max 0.9632
_exptl_absorpt_correction_T_min 0.7574
_exptl_absorpt_correction_type numerical
_exptl_absorpt_process_details
;
(<i>SADABS</i>; Krause <i>et al.</i>, 2015)
;
_exptl_crystal_colour blue
_exptl_crystal_density_diffrn 1.687
_exptl_crystal_description block
_exptl_crystal_F_000 426
_exptl_crystal_size_max 0.166
_exptl_crystal_size_mid 0.153
_exptl_crystal_size_min 0.102
_refine_diff_density_max 1.112
_refine_diff_density_min -0.496
_refine_ls_extinction_method none
_refine_ls_goodness_of_fit_ref 1.090
_refine_ls_hydrogen_treatment constr
_refine_ls_matrix_type full
_refine_ls_number_parameters 176
_refine_ls_number_reflns 4139
_refine_ls_number_restraints 0
_refine_ls_restrained_S_all 1.090
_refine_ls_R_factor_all 0.0397
_refine_ls_R_factor_gt 0.0331
_refine_ls_shift/su_max 0.001
_refine_ls_shift/su_mean 0.000
_refine_ls_structure_factor_coef Fsqd
_refine_ls_weighting_details 'w=1/[\s^2^(Fo^2^)+(0.0454P)^2^+0.4168P] where P=(Fo^2^+2Fc^2^)/3'
_refine_ls_weighting_scheme calc
_refine_ls_wR_factor_gt 0.0827
_refine_ls_wR_factor_ref 0.0865
_reflns_number_gt 3566
_reflns_number_total 4139
_reflns_threshold_expression 'I > 2\s(I)'
_cod_data_source_file wm5249sup1.cif
_cod_data_source_block I
_cod_depositor_comments
;Adding full bibliography for 2241441.cif.

 Adding full bibliography for 2241441.cif.
;
_cod_database_code 2241441
_cod_database_fobs_code 2241441
_shelx_space_group_comment
;
The symmetry employed for this shelxl refinement is uniquely defined
by the following loop, which should always be used as a source of
symmetry information in preference to the above space-group names.
They are only intended as comments.
;
_shelx_estimated_absorpt_t_min 0.749
_shelx_estimated_absorpt_t_max 0.834

loop_
_space_group_symop_operation_xyz
'x, y, z'
'-x, -y, -z'

loop_
_atom_site_type_symbol
_atom_site_label
_atom_site_fract_x
_atom_site_fract_y
_atom_site_fract_z
_atom_site_U_iso_or_equiv
_atom_site_adp_type
_atom_site_calc_flag
_atom_site_occupancy
Co Co1 0.32319(3) 0.80109(3) 0.23799(3) 0.01930(9) Uani d 1
Cl Cl1 0.16996(6) 0.61729(6) 0.29242(6) 0.02787(13) Uani d 1
Cl Cl2 0.23586(6) 1.01243(6) 0.08085(5) 0.02677(13) Uani d 1
S S1 0.35461(6) 0.94916(6) 0.80748(5) 0.02145(12) Uani d 1
S S2 0.53818(6) 0.72624(6) 0.68536(5) 0.02235(12) Uani d 1
S S3 0.83867(6) 0.41595(6) 0.37512(5) 0.02199(12) Uani d 1
S S4 0.97640(6) 0.27842(6) 0.17733(5) 0.02215(12) Uani d 1
N N1 0.3446(2) 0.8728(2) 0.38617(18) 0.0247(4) Uani d 1
N N2 0.3115(2) 0.9569(2) 0.57616(17) 0.0223(4) Uani d 1
N N3 0.5233(2) 0.6904(2) 0.19638(19) 0.0242(4) Uani d 1
N N4 0.73672(19) 0.5076(2) 0.14206(18) 0.0220(4) Uani d 1
C C1 0.3361(2) 0.9056(2) 0.4779(2) 0.0217(4) Uani d 1
C C2 0.3924(2) 0.8854(2) 0.6783(2) 0.0206(4) Uani d 1
C C3 0.1932(3) 1.1047(3) 0.7548(2) 0.0266(5) Uani d 1
H H3A 0.1614 1.1553 0.8205 0.040 Uiso calc 1
H H3B 0.1081 1.0588 0.7346 0.040 Uiso calc 1
H H3C 0.2217 1.1849 0.6804 0.040 Uiso calc 1
C C4 0.6032(2) 0.6665(3) 0.8441(2) 0.0261(4) Uani d 1
H H4A 0.6846 0.5730 0.8579 0.039 Uiso calc 1
H H4B 0.5173 0.6391 0.9001 0.039 Uiso calc 1
H H4C 0.6429 0.7547 0.8608 0.039 Uiso calc 1
C C5 0.6267(2) 0.6032(2) 0.1776(2) 0.0208(4) Uani d 1
C C6 0.8401(2) 0.4120(2) 0.2233(2) 0.0201(4) Uani d 1
C C7 1.0010(3) 0.2699(3) 0.4438(2) 0.0288(5) Uani d 1
H H7A 1.0052 0.2589 0.5330 0.043 Uiso calc 1
H H7B 1.0951 0.3042 0.4038 0.043 Uiso calc 1
H H7C 0.9915 0.1667 0.4323 0.043 Uiso calc 1
C C8 0.9185(3) 0.3104(3) 0.0198(2) 0.0271(5) Uani d 1
H H8A 0.9860 0.2358 -0.0163 0.041 Uiso calc 1
H H8B 0.9255 0.4205 -0.0290 0.041 Uiso calc 1
H H8C 0.8125 0.2924 0.0188 0.041 Uiso calc 1

loop_
_atom_site_aniso_label
_atom_site_aniso_U_11
_atom_site_aniso_U_22
_atom_site_aniso_U_33
_atom_site_aniso_U_12
_atom_site_aniso_U_13
_atom_site_aniso_U_23
Co1 0.01959(14) 0.02016(14) 0.01816(16) 0.00228(10) -0.00075(11) -0.00863(11)
Cl1 0.0279(3) 0.0291(3) 0.0300(3) -0.0061(2) 0.0048(2) -0.0138(2)
Cl2 0.0319(3) 0.0244(2) 0.0215(3) 0.00654(19) -0.0057(2) -0.0084(2)
S1 0.0240(2) 0.0225(2) 0.0175(3) 0.00254(19) -0.00157(19) -0.0087(2)
S2 0.0242(2) 0.0216(2) 0.0215(3) 0.00096(19) 0.0012(2) -0.0095(2)
S3 0.0212(2) 0.0245(2) 0.0197(3) 0.00097(18) 0.00047(19) -0.0084(2)
S4 0.0208(2) 0.0231(2) 0.0210(3) 0.00428(18) 0.00045(19) -0.0086(2)
N1 0.0309(9) 0.0249(9) 0.0192(9) -0.0058(7) 0.0009(7) -0.0072(7)
N2 0.0273(9) 0.0222(8) 0.0175(9) -0.0008(7) -0.0002(7) -0.0076(7)
N3 0.0236(8) 0.0217(8) 0.0266(10) 0.0018(7) -0.0005(7) -0.0088(7)
N4 0.0210(8) 0.0222(8) 0.0211(9) 0.0025(6) 0.0004(7) -0.0070(7)
C1 0.0249(10) 0.0194(9) 0.0202(11) -0.0039(7) -0.0002(8) -0.0047(8)
C2 0.0214(9) 0.0202(9) 0.0208(11) -0.0032(7) 0.0032(8) -0.0077(8)
C3 0.0295(11) 0.0250(10) 0.0239(11) 0.0063(8) -0.0046(9) -0.0105(9)
C4 0.0246(10) 0.0272(10) 0.0259(12) 0.0043(8) -0.0055(9) -0.0109(9)
C5 0.0231(9) 0.0195(9) 0.0190(10) -0.0020(7) -0.0014(8) -0.0049(8)
C6 0.0198(9) 0.0197(9) 0.0203(10) -0.0013(7) 0.0020(8) -0.0067(8)
C7 0.0282(11) 0.0317(11) 0.0235(12) 0.0036(9) -0.0040(9) -0.0077(9)
C8 0.0295(11) 0.0309(11) 0.0199(11) 0.0046(9) -0.0007(9) -0.0113(9)

loop_
_atom_type_symbol
_atom_type_description
_atom_type_scat_dispersion_real
_atom_type_scat_dispersion_imag
_atom_type_scat_source
C C 0.0033 0.0016 'International Tables Vol C Tables 4.2.6.8 and 6.1.1.4'
H H 0.0000 0.0000 'International Tables Vol C Tables 4.2.6.8 and 6.1.1.4'
N N 0.0061 0.0033 'International Tables Vol C Tables 4.2.6.8 and 6.1.1.4'
S S 0.1246 0.1234 'International Tables Vol C Tables 4.2.6.8 and 6.1.1.4'
Cl Cl 0.1484 0.1585 'International Tables Vol C Tables 4.2.6.8 and 6.1.1.4'
Co Co 0.3494 0.9721 'International Tables Vol C Tables 4.2.6.8 and 6.1.1.4'

loop_
_geom_angle_atom_site_label_1
_geom_angle_atom_site_label_2
_geom_angle_atom_site_label_3
_geom_angle
_geom_angle_publ_flag
N3 Co1 N1 110.03(8) y
N3 Co1 Cl2 110.81(6) y
N1 Co1 Cl2 108.76(6) y
N3 Co1 Cl1 106.16(6) y
N1 Co1 Cl1 106.68(6) y
Cl2 Co1 Cl1 114.28(2) y
C2 S1 C3 100.97(10) ?
C2 S2 C4 103.59(10) ?
C6 S3 C7 103.88(10) ?
C6 S4 C8 101.50(10) ?
C1 N1 Co1 169.31(18) y
C1 N2 C2 120.71(18) ?
C5 N3 Co1 167.94(18) y
C5 N4 C6 120.10(19) ?
N1 C1 N2 172.7(2) ?
N2 C2 S1 120.19(15) ?
N2 C2 S2 121.18(16) ?
S1 C2 S2 118.63(13) ?
S1 C3 H3A 109.5 ?
S1 C3 H3B 109.5 ?
H3A C3 H3B 109.5 ?
S1 C3 H3C 109.5 ?
H3A C3 H3C 109.5 ?
H3B C3 H3C 109.5 ?
S2 C4 H4A 109.5 ?
S2 C4 H4B 109.5 ?
H4A C4 H4B 109.5 ?
S2 C4 H4C 109.5 ?
H4A C4 H4C 109.5 ?
H4B C4 H4C 109.5 ?
N3 C5 N4 172.7(2) ?
N4 C6 S4 119.43(16) ?
N4 C6 S3 121.39(15) ?
S4 C6 S3 119.16(12) ?
S3 C7 H7A 109.5 ?
S3 C7 H7B 109.5 ?
H7A C7 H7B 109.5 ?
S3 C7 H7C 109.5 ?
H7A C7 H7C 109.5 ?
H7B C7 H7C 109.5 ?
S4 C8 H8A 109.5 ?
S4 C8 H8B 109.5 ?
H8A C8 H8B 109.5 ?
S4 C8 H8C 109.5 ?
H8A C8 H8C 109.5 ?
H8B C8 H8C 109.5 ?

loop_
_geom_bond_atom_site_label_1
_geom_bond_atom_site_label_2
_geom_bond_distance
_geom_bond_publ_flag
Co1 N3 1.9788(18) y
Co1 N1 1.9791(19) y
Co1 Cl2 2.2159(6) y
Co1 Cl1 2.2291(6) y
S1 C2 1.708(2) ?
S1 C3 1.793(2) ?
S2 C2 1.726(2) ?
S2 C4 1.798(2) ?
S3 C6 1.718(2) ?
S3 C7 1.793(2) ?
S4 C6 1.714(2) ?
S4 C8 1.795(2) ?
N1 C1 1.148(3) ?
N2 C1 1.310(3) ?
N2 C2 1.314(3) ?
N3 C5 1.147(3) ?
N4 C5 1.306(3) ?
N4 C6 1.321(3) ?
C3 H3A 0.9800 ?
C3 H3B 0.9800 ?
C3 H3C 0.9800 ?
C4 H4A 0.9800 ?
C4 H4B 0.9800 ?
C4 H4C 0.9800 ?
C7 H7A 0.9800 ?
C7 H7B 0.9800 ?
C7 H7C 0.9800 ?
C8 H8A 0.9800 ?
C8 H8B 0.9800 ?
C8 H8C 0.9800 ?

loop_
_geom_hbond_atom_site_label_D
_geom_hbond_atom_site_label_H
_geom_hbond_atom_site_label_A
_geom_hbond_site_symmetry_A
_geom_hbond_distance_DH
_geom_hbond_distance_HA
_geom_hbond_distance_DA
_geom_hbond_angle_DHA
C3 H3A Cl2 1_556 0.98 2.88 3.538(2) 124.9
C4 H4A Cl1 2_666 0.98 2.85 3.602(2) 134.7
C4 H4C Cl2 2_676 0.98 2.74 3.714(2) 176.5
C7 H7A Cl1 2_666 0.98 2.80 3.592(3) 137.8
C7 H7B Cl1 1_655 0.98 2.87 3.590(3) 131.2
C8 H8A Cl2 1_645 0.98 2.73 3.450(2) 130.7
C8 H8B S4 2_765 0.98 2.95 3.910(2) 166.5
C8 H8C S1 2_666 0.98 2.99 3.709(3) 131.0

loop_
_geom_torsion_atom_site_label_1
_geom_torsion_atom_site_label_2
_geom_torsion_atom_site_label_3
_geom_torsion_atom_site_label_4
_geom_torsion
C1 N2 C2 S1 -177.67(16)
C1 N2 C2 S2 2.3(3)
C3 S1 C2 N2 2.6(2)
C3 S1 C2 S2 -177.38(13)
C4 S2 C2 N2 -176.86(18)
C4 S2 C2 S1 3.11(15)
C5 N4 C6 S4 175.87(16)
C5 N4 C6 S3 -2.8(3)
C8 S4 C6 N4 -3.5(2)
C8 S4 C6 S3 175.25(13)
C7 S3 C6 N4 -178.88(18)
C7 S3 C6 S4 2.43(16)
